data_4087939
loop_
_publ_author_name
'Khan, Shabana'
'Ahirwar, Saurabh K.'
'Pal, Shiv'
'Parvin, Nasrina'
'Kathewad, Neha'

_publ_section_title
;
 Silicon(II) Bis(trimethylsilyl)amide (LSiN(SiMe3)2, L = PhC(NtBu)2)
 Supported Copper, Silver, and Gold Complexes
;
_journal_issue 22
_journal_name_full Organometallics
_journal_page_first 5401
_journal_paper_doi 10.1021/acs.organomet.5b00745
_journal_volume 34
_journal_year 2015
_chemical_formula_sum 'C21 H41 Au Cl N3 Si3'
_chemical_formula_weight 652.25
_space_group_crystal_system monoclinic
_space_group_IT_number 14
_space_group_name_Hall '-P 2ybc'
_space_group_name_H-M_alt 'P 1 21/c 1'
_atom_sites_solution_hydrogens geom
_audit_creation_method SHELXL-2013
_cell_angle_alpha 90
_cell_angle_beta 101.464(9)
_cell_angle_gamma 90
_cell_formula_units_Z 4
_cell_length_a 8.904(3)
_cell_length_b 18.360(7)
_cell_length_c 17.794(7)
_cell_measurement_reflns_used 9239
_cell_measurement_temperature 150(2)
_cell_measurement_theta_max 27.115
_cell_measurement_theta_min 2.507
_cell_volume 2850.9(18)
_computing_cell_refinement 'APEX2 (Bruker, 2013); SAINT (Bruker,2013)'
_computing_data_collection 'GIS (Bruker)'
_computing_data_reduction 'SAINT (Bruker, 2013); XPREP (Sheldrick,2013)'
_computing_molecular_graphics 'Jmol (Jmol.org, 2013)'
_computing_publication_material 'APEX2 (Bruker, 2013)'
_computing_structure_refinement 'SHELXL-2013 (Sheldrick, 2013)'
_diffrn_ambient_temperature 150(2)
_diffrn_measured_fraction_theta_full 0.986
_diffrn_measured_fraction_theta_max 0.984
_diffrn_measurement_device_type 'Bruker SMART X2S benchtop diffractometer'
_diffrn_radiation_type MoK\a
_diffrn_radiation_wavelength 0.71073
_diffrn_reflns_av_R_equivalents 0.0541
_diffrn_reflns_av_unetI/netI 0.0186
_diffrn_reflns_Laue_measured_fraction_full 0.986
_diffrn_reflns_Laue_measured_fraction_max 0.984
_diffrn_reflns_limit_h_max 11
_diffrn_reflns_limit_h_min -11
_diffrn_reflns_limit_k_max 23
_diffrn_reflns_limit_k_min -23
_diffrn_reflns_limit_l_max 22
_diffrn_reflns_limit_l_min -22
_diffrn_reflns_number 97048
_diffrn_reflns_point_group_measured_fraction_full 0.986
_diffrn_reflns_point_group_measured_fraction_max 0.984
_diffrn_reflns_theta_full 25.242
_diffrn_reflns_theta_max 27.214
_diffrn_reflns_theta_min 2.334
_exptl_absorpt_coefficient_mu 5.392
_exptl_absorpt_process_details 'Sheldrick,G.M.(2012) SADABS.Bruker AXS Inc.,Madison,Wisconsin,USA.'
_exptl_crystal_colour colorless
_exptl_crystal_density_diffrn 1.520
_exptl_crystal_description block
_exptl_crystal_F_000 1304
_exptl_crystal_size_max 0.1
_exptl_crystal_size_mid 0.1
_exptl_crystal_size_min 0.1
_exptl_transmission_factor_max 0.7455
_exptl_transmission_factor_min 0.5472
_refine_diff_density_max 0.942
_refine_diff_density_min -0.797
_refine_diff_density_rms 0.075
_refine_ls_extinction_coef 0.00167(6)
_refine_ls_extinction_expression Fc^*^=kFc[1+0.001xFc^2^\l^3^/sin(2\q)]^-1/4^
_refine_ls_extinction_method SHELXL
_refine_ls_goodness_of_fit_ref 1.084
_refine_ls_hydrogen_treatment constr
_refine_ls_matrix_type full
_refine_ls_number_parameters 275
_refine_ls_number_reflns 6269
_refine_ls_number_restraints 0
_refine_ls_restrained_S_all 1.084
_refine_ls_R_factor_all 0.0281
_refine_ls_R_factor_gt 0.0210
_refine_ls_shift/su_max 0.004
_refine_ls_shift/su_mean 0.000
_refine_ls_structure_factor_coef Fsqd
_refine_ls_weighting_details 'w=1/[\s^2^(Fo^2^)+(0.0108P)^2^+4.3581P] where P=(Fo^2^+2Fc^2^)/3'
_refine_ls_weighting_scheme calc
_refine_ls_wR_factor_gt 0.0452
_refine_ls_wR_factor_ref 0.0502
_reflns_Friedel_coverage 0.000
_reflns_number_gt 5501
_reflns_number_total 6269
_reflns_threshold_expression 'I > 2\s(I)'
_cod_data_source_file om5b00745_si_005.cif
_cod_data_source_block NS_5
_cod_original_cell_volume 2851.1(18)
_cod_original_sg_symbol_H-M 'P 21/c'
_cod_database_code 4087939
_shelx_space_group_comment
;
The symmetry employed for this shelxl refinement is uniquely defined
by the following loop, which should always be used as a source of
symmetry information in preference to the above space-group names.
They are only intended as comments.
;
_shelxl_version_number 2013-4

loop_
_space_group_symop_operation_xyz
'x, y, z'
'-x, y+1/2, -z+1/2'
'-x, -y, -z'
'x, -y-1/2, z-1/2'

loop_
_atom_site_label
_atom_site_type_symbol
_atom_site_fract_x
_atom_site_fract_y
_atom_site_fract_z
_atom_site_U_iso_or_equiv
_atom_site_adp_type
_atom_site_occupancy
_atom_site_site_symmetry_order
_atom_site_calc_flag
_atom_site_refinement_flags_posn
_atom_site_refinement_flags_adp
Au1 Au 0.58884(2) 0.74517(2) 0.26449(2) 0.03214(5) Uani 1 1 d . .
Cl1 Cl 0.78643(9) 0.79470(5) 0.35700(5) 0.04957(19) Uani 1 1 d . .
Si1 Si 0.39659(8) 0.69691(4) 0.17587(4) 0.02997(15) Uani 1 1 d . .
Si2 Si 0.47884(11) 0.55350(5) 0.24903(6) 0.0465(2) Uani 1 1 d . .
Si3 Si 0.21177(10) 0.55958(5) 0.11177(5) 0.0435(2) Uani 1 1 d . .
N1 N 0.3557(3) 0.60566(13) 0.17779(14) 0.0365(5) Uani 1 1 d . .
C23 C 0.4230(6) 0.4560(2) 0.2481(3) 0.0937(18) Uani 1 1 d . .
H23A H 0.3210 0.4517 0.2605 0.141 Uiso 1 1 calc R U
H23B H 0.4975 0.4293 0.2862 0.141 Uiso 1 1 calc R U
H23C H 0.4212 0.4355 0.1970 0.141 Uiso 1 1 calc R U
N3 N 0.3870(3) 0.73379(13) 0.07987(13) 0.0345(5) Uani 1 1 d . .
C1 C 0.4703(6) 0.5863(3) 0.3469(2) 0.0826(14) Uani 1 1 d . .
H2 H 0.3632 0.5946 0.3505 0.124 Uiso 1 1 calc R U
H1 H 0.5276 0.6320 0.3570 0.124 Uiso 1 1 calc R U
H3 H 0.5155 0.5497 0.3847 0.124 Uiso 1 1 calc R U
C2 C 0.6800(4) 0.5564(2) 0.2344(3) 0.0757(13) Uani 1 1 d . .
H4 H 0.7133 0.6072 0.2334 0.114 Uiso 1 1 calc R U
H5 H 0.6858 0.5329 0.1856 0.114 Uiso 1 1 calc R U
H6 H 0.7467 0.5307 0.2764 0.114 Uiso 1 1 calc R U
C3 C 0.3036(5) 0.4940(2) 0.0548(2) 0.0680(11) Uani 1 1 d . .
H8 H 0.4106 0.4864 0.0802 0.102 Uiso 1 1 calc R U
H7 H 0.2997 0.5137 0.0033 0.102 Uiso 1 1 calc R U
H9 H 0.2487 0.4475 0.0511 0.102 Uiso 1 1 calc R U
C4 C 0.0749(5) 0.5123(2) 0.1627(3) 0.0730(12) Uani 1 1 d . .
H12 H 0.0761 0.5363 0.2121 0.110 Uiso 1 1 calc R U
H11 H 0.1055 0.4613 0.1715 0.110 Uiso 1 1 calc R U
H10 H -0.0287 0.5146 0.1313 0.110 Uiso 1 1 calc R U
C5 C 0.0907(4) 0.6212(2) 0.0410(2) 0.0639(11) Uani 1 1 d . .
H13 H 0.1558 0.6472 0.0115 0.096 Uiso 1 1 calc R U
H14 H 0.0383 0.6563 0.0682 0.096 Uiso 1 1 calc R U
H15 H 0.0146 0.5922 0.0060 0.096 Uiso 1 1 calc R U
C6 C 0.4914(4) 0.73491(19) 0.02423(18) 0.0427(7) Uani 1 1 d . .
C7 C 0.6071(4) 0.6741(2) 0.0491(2) 0.0591(10) Uani 1 1 d . .
H18 H 0.5530 0.6275 0.0480 0.089 Uiso 1 1 calc R U
H16 H 0.6635 0.6836 0.1013 0.089 Uiso 1 1 calc R U
H17 H 0.6791 0.6720 0.0141 0.089 Uiso 1 1 calc R U
C8 C 0.5781(4) 0.8068(2) 0.0283(2) 0.0592(10) Uani 1 1 d . .
H19 H 0.6230 0.8180 0.0819 0.089 Uiso 1 1 calc R U
H21 H 0.5072 0.8458 0.0069 0.089 Uiso 1 1 calc R U
H20 H 0.6597 0.8029 -0.0011 0.089 Uiso 1 1 calc R U
C9 C 0.4029(5) 0.7201(3) -0.0566(2) 0.0768(13) Uani 1 1 d . .
H22 H 0.3285 0.7592 -0.0724 0.115 Uiso 1 1 calc R U
H24 H 0.3488 0.6735 -0.0575 0.115 Uiso 1 1 calc R U
H23 H 0.4743 0.7179 -0.0919 0.115 Uiso 1 1 calc R U
C10 C 0.2687(3) 0.77691(16) 0.08758(16) 0.0338(6) Uani 1 1 d . .
C11 C 0.2023(4) 0.83686(18) 0.03509(17) 0.0416(7) Uani 1 1 d . .
C12 C 0.0827(4) 0.8220(2) -0.02668(19) 0.0550(9) Uani 1 1 d . .
H25 H 0.0420 0.7741 -0.0341 0.066 Uiso 1 1 calc R U
C13 C 0.0240(5) 0.8768(3) -0.0768(2) 0.0714(12) Uani 1 1 d . .
H26 H -0.0577 0.8667 -0.1186 0.086 Uiso 1 1 calc R U
C14 C 0.0827(6) 0.9458(3) -0.0665(3) 0.0776(13) Uani 1 1 d . .
H27 H 0.0417 0.9834 -0.1013 0.093 Uiso 1 1 calc R U
C15 C 0.2008(5) 0.9613(2) -0.0060(3) 0.0738(12) Uani 1 1 d . .
H29 H 0.2417 1.0092 0.0006 0.089 Uiso 1 1 calc R U
C16 C 0.2601(4) 0.90657(19) 0.0455(2) 0.0542(9) Uani 1 1 d . .
H28 H 0.3405 0.9172 0.0878 0.065 Uiso 1 1 calc R U
N4 N 0.2266(3) 0.75553(12) 0.15207(14) 0.0335(5) Uani 1 1 d . .
C18 C 0.1158(3) 0.78532(18) 0.19607(18) 0.0407(7) Uani 1 1 d . .
C19 C 0.0954(5) 0.7265(3) 0.2530(3) 0.0732(13) Uani 1 1 d . .
H31 H 0.1957 0.7129 0.2834 0.110 Uiso 1 1 calc R U
H30 H 0.0472 0.6837 0.2253 0.110 Uiso 1 1 calc R U
H32 H 0.0302 0.7449 0.2871 0.110 Uiso 1 1 calc R U
C20 C -0.0373(4) 0.8039(3) 0.1451(2) 0.0766(13) Uani 1 1 d . .
H35 H -0.0741 0.7621 0.1124 0.115 Uiso 1 1 calc R U
H33 H -0.0248 0.8459 0.1129 0.115 Uiso 1 1 calc R U
H34 H -0.1118 0.8157 0.1771 0.115 Uiso 1 1 calc R U
C21 C 0.1841(5) 0.8529(2) 0.2400(3) 0.0762(13) Uani 1 1 d . .
H36 H 0.1906 0.8924 0.2037 0.114 Uiso 1 1 calc R U
H38 H 0.2870 0.8416 0.2691 0.114 Uiso 1 1 calc R U
H37 H 0.1187 0.8681 0.2754 0.114 Uiso 1 1 calc R U

loop_
_atom_site_aniso_label
_atom_site_aniso_U_11
_atom_site_aniso_U_22
_atom_site_aniso_U_33
_atom_site_aniso_U_23
_atom_site_aniso_U_13
_atom_site_aniso_U_12
Au1 0.02768(6) 0.03718(7) 0.02969(7) -0.00478(4) 0.00119(4) 0.00064(4)
Cl1 0.0364(4) 0.0589(5) 0.0477(4) -0.0154(4) -0.0055(3) -0.0015(3)
Si1 0.0261(3) 0.0349(4) 0.0281(4) -0.0047(3) 0.0033(3) 0.0001(3)
Si2 0.0496(5) 0.0366(4) 0.0485(5) -0.0014(4) -0.0019(4) 0.0026(4)
Si3 0.0360(4) 0.0434(5) 0.0495(5) -0.0126(4) 0.0043(4) -0.0081(4)
N1 0.0349(13) 0.0359(12) 0.0378(13) -0.0045(10) 0.0047(10) -0.0012(10)
C23 0.103(4) 0.042(2) 0.116(4) 0.012(2) -0.026(3) -0.008(2)
N3 0.0317(12) 0.0458(13) 0.0264(12) -0.0026(10) 0.0064(9) 0.0018(10)
C1 0.125(4) 0.075(3) 0.046(2) 0.009(2) 0.011(2) 0.015(3)
C2 0.052(2) 0.066(3) 0.103(4) 0.005(2) 0.002(2) 0.020(2)
C3 0.070(3) 0.064(2) 0.071(3) -0.030(2) 0.015(2) -0.009(2)
C4 0.055(2) 0.074(3) 0.093(3) -0.004(2) 0.020(2) -0.019(2)
C5 0.050(2) 0.063(2) 0.065(2) -0.0112(19) -0.0192(18) -0.0120(17)
C6 0.0361(15) 0.0610(19) 0.0330(16) -0.0025(14) 0.0116(13) -0.0003(14)
C7 0.058(2) 0.061(2) 0.069(2) 0.0003(19) 0.0377(19) 0.0093(17)
C8 0.045(2) 0.069(2) 0.067(2) 0.0138(19) 0.0187(18) -0.0006(17)
C9 0.059(2) 0.139(4) 0.0348(19) -0.017(2) 0.0146(17) -0.011(3)
C10 0.0282(13) 0.0410(15) 0.0286(14) -0.0062(12) -0.0033(11) -0.0024(11)
C11 0.0409(16) 0.0493(17) 0.0326(15) -0.0005(13) 0.0023(12) 0.0068(13)
C12 0.056(2) 0.060(2) 0.0411(19) -0.0037(16) -0.0075(16) 0.0098(17)
C13 0.077(3) 0.081(3) 0.046(2) 0.002(2) -0.012(2) 0.030(2)
C14 0.096(3) 0.071(3) 0.063(3) 0.020(2) 0.009(2) 0.038(3)
C15 0.091(3) 0.048(2) 0.081(3) 0.009(2) 0.015(3) 0.013(2)
C16 0.058(2) 0.0492(19) 0.052(2) -0.0027(16) 0.0024(17) 0.0030(16)
N4 0.0265(11) 0.0429(13) 0.0311(12) -0.0042(10) 0.0057(9) 0.0029(9)
C18 0.0321(15) 0.0527(18) 0.0390(16) -0.0052(14) 0.0114(12) 0.0073(13)
C19 0.076(3) 0.083(3) 0.074(3) 0.009(2) 0.048(2) 0.019(2)
C20 0.039(2) 0.122(4) 0.067(3) -0.009(3) 0.0072(18) 0.026(2)
C21 0.076(3) 0.075(3) 0.082(3) -0.038(2) 0.025(2) 0.004(2)

loop_
_atom_type_symbol
_atom_type_description
_atom_type_scat_dispersion_real
_atom_type_scat_dispersion_imag
_atom_type_scat_source
C C 0.0033 0.0016 'International Tables Vol C Tables 4.2.6.8 and 6.1.1.4'
H H 0.0000 0.0000 'International Tables Vol C Tables 4.2.6.8 and 6.1.1.4'
N N 0.0061 0.0033 'International Tables Vol C Tables 4.2.6.8 and 6.1.1.4'
Si Si 0.0817 0.0704 'International Tables Vol C Tables 4.2.6.8 and 6.1.1.4'
Cl Cl 0.1484 0.1585 'International Tables Vol C Tables 4.2.6.8 and 6.1.1.4'
Au Au -2.0133 8.8022 'International Tables Vol C Tables 4.2.6.8 and 6.1.1.4'

loop_
_geom_angle_atom_site_label_1
_geom_angle_atom_site_label_2
_geom_angle_atom_site_label_3
_geom_angle
Si1 Au1 Cl1 179.47(3)
N1 Si1 N3 114.24(12)
N1 Si1 N4 114.11(12)
N3 Si1 N4 71.55(11)
N1 Si1 Au1 120.13(9)
N3 Si1 Au1 113.27(9)
N4 Si1 Au1 113.91(8)
N1 Si2 C23 112.71(17)
N1 Si2 C1 111.00(17)
C23 Si2 C1 105.1(2)
N1 Si2 C2 110.98(17)
C23 Si2 C2 106.8(2)
C1 Si2 C2 110.0(2)
N1 Si3 C3 109.34(15)
N1 Si3 C5 113.74(14)
C3 Si3 C5 106.3(2)
N1 Si3 C4 110.81(17)
C3 Si3 C4 111.2(2)
C5 Si3 C4 105.3(2)
Si1 N1 Si3 125.53(15)
Si1 N1 Si2 115.86(14)
Si3 N1 Si2 118.47(14)
Si2 C23 H23A 109.5
Si2 C23 H23B 109.5
H23A C23 H23B 109.5
Si2 C23 H23C 109.5
H23A C23 H23C 109.5
H23B C23 H23C 109.5
C10 N3 C6 131.7(3)
C10 N3 Si1 90.84(18)
C6 N3 Si1 135.2(2)
Si2 C1 H2 109.5
Si2 C1 H1 109.5
H2 C1 H1 109.5
Si2 C1 H3 109.5
H2 C1 H3 109.5
H1 C1 H3 109.5
Si2 C2 H4 109.5
Si2 C2 H5 109.5
H4 C2 H5 109.5
Si2 C2 H6 109.5
H4 C2 H6 109.5
H5 C2 H6 109.5
Si3 C3 H8 109.5
Si3 C3 H7 109.5
H8 C3 H7 109.5
Si3 C3 H9 109.5
H8 C3 H9 109.5
H7 C3 H9 109.5
Si3 C4 H12 109.5
Si3 C4 H11 109.5
H12 C4 H11 109.5
Si3 C4 H10 109.5
H12 C4 H10 109.5
H11 C4 H10 109.5
Si3 C5 H13 109.5
Si3 C5 H14 109.5
H13 C5 H14 109.5
Si3 C5 H15 109.5
H13 C5 H15 109.5
H14 C5 H15 109.5
N3 C6 C9 110.6(3)
N3 C6 C8 111.0(3)
C9 C6 C8 111.3(3)
N3 C6 C7 105.8(3)
C9 C6 C7 109.7(3)
C8 C6 C7 108.4(3)
C6 C7 H18 109.5
C6 C7 H16 109.5
H18 C7 H16 109.5
C6 C7 H17 109.5
H18 C7 H17 109.5
H16 C7 H17 109.5
C6 C8 H19 109.5
C6 C8 H21 109.5
H19 C8 H21 109.5
C6 C8 H20 109.5
H19 C8 H20 109.5
H21 C8 H20 109.5
C6 C9 H22 109.5
C6 C9 H24 109.5
H22 C9 H24 109.5
C6 C9 H23 109.5
H22 C9 H23 109.5
H24 C9 H23 109.5
N4 C10 N3 105.9(2)
N4 C10 C11 127.8(3)
N3 C10 C11 126.3(3)
C16 C11 C12 119.6(3)
C16 C11 C10 120.8(3)
C12 C11 C10 119.7(3)
C13 C12 C11 119.9(4)
C13 C12 H25 120.0
C11 C12 H25 120.0
C14 C13 C12 120.2(4)
C14 C13 H26 119.9
C12 C13 H26 119.9
C13 C14 C15 120.5(4)
C13 C14 H27 119.8
C15 C14 H27 119.8
C14 C15 C16 119.8(4)
C14 C15 H29 120.1
C16 C15 H29 120.1
C11 C16 C15 119.9(4)
C11 C16 H28 120.0
C15 C16 H28 120.0
C10 N4 C18 132.5(3)
C10 N4 Si1 90.65(18)
C18 N4 Si1 134.4(2)
N4 C18 C19 105.7(3)
N4 C18 C20 112.4(3)
C19 C18 C20 110.3(3)
N4 C18 C21 109.3(3)
C19 C18 C21 109.0(3)
C20 C18 C21 110.0(3)
C18 C19 H31 109.5
C18 C19 H30 109.5
H31 C19 H30 109.5
C18 C19 H32 109.5
H31 C19 H32 109.5
H30 C19 H32 109.5
C18 C20 H35 109.5
C18 C20 H33 109.5
H35 C20 H33 109.5
C18 C20 H34 109.5
H35 C20 H34 109.5
H33 C20 H34 109.5
C18 C21 H36 109.5
C18 C21 H38 109.5
H36 C21 H38 109.5
C18 C21 H37 109.5
H36 C21 H37 109.5
H38 C21 H37 109.5

loop_
_geom_bond_atom_site_label_1
_geom_bond_atom_site_label_2
_geom_bond_distance
Au1 Si1 2.2648(9)
Au1 Cl1 2.3412(9)
Si1 N1 1.716(3)
Si1 N3 1.824(3)
Si1 N4 1.837(2)
Si2 N1 1.781(3)
Si2 C23 1.857(4)
Si2 C1 1.858(4)
Si2 C2 1.861(4)
Si3 N1 1.772(2)
Si3 C3 1.863(4)
Si3 C5 1.868(4)
Si3 C4 1.871(4)
C23 H23A 0.9800
C23 H23B 0.9800
C23 H23C 0.9800
N3 C10 1.347(4)
N3 C6 1.487(4)
C1 H2 0.9800
C1 H1 0.9800
C1 H3 0.9800
C2 H4 0.9800
C2 H5 0.9800
C2 H6 0.9800
C3 H8 0.9800
C3 H7 0.9800
C3 H9 0.9800
C4 H12 0.9800
C4 H11 0.9800
C4 H10 0.9800
C5 H13 0.9800
C5 H14 0.9800
C5 H15 0.9800
C6 C9 1.521(5)
C6 C8 1.524(5)
C6 C7 1.524(5)
C7 H18 0.9800
C7 H16 0.9800
C7 H17 0.9800
C8 H19 0.9800
C8 H21 0.9800
C8 H20 0.9800
C9 H22 0.9800
C9 H24 0.9800
C9 H23 0.9800
C10 N4 1.335(4)
C10 C11 1.488(4)
C11 C16 1.378(5)
C11 C12 1.397(4)
C12 C13 1.377(5)
C12 H25 0.9500
C13 C14 1.370(6)
C13 H26 0.9500
C14 C15 1.376(6)
C14 H27 0.9500
C15 C16 1.391(5)
C15 H29 0.9500
C16 H28 0.9500
N4 C18 1.481(4)
C18 C19 1.516(5)
C18 C20 1.519(5)
C18 C21 1.527(5)
C19 H31 0.9800
C19 H30 0.9800
C19 H32 0.9800
C20 H35 0.9800
C20 H33 0.9800
C20 H34 0.9800
C21 H36 0.9800
C21 H38 0.9800
C21 H37 0.9800

loop_
_geom_hbond_atom_site_label_D
_geom_hbond_atom_site_label_H
_geom_hbond_atom_site_label_A
_geom_hbond_distance_DH
_geom_hbond_distance_HA
_geom_hbond_distance_DA
_geom_hbond_angle_DHA
_geom_hbond_site_symmetry_A
C19 H32 Cl1 0.98 2.86 3.819(4) 167.1 1_455
C19 H32 Cl1 0.98 2.86 3.819(4) 167.1 1_455
C19 H32 Cl1 0.98 2.86 3.819(4) 167.1 1_455
C19 H32 Cl1 0.98 2.86 3.819(4) 167.1 1_455
C19 H32 Cl1 0.98 2.86 3.819(4) 167.1 1_455
C19 H32 Cl1 0.98 2.86 3.819(4) 167.1 1_455
C19 H32 Cl1 0.98 2.86 3.819(4) 167.1 1_455
C19 H32 Cl1 0.98 2.86 3.819(4) 167.1 1_455
C19 H32 Cl1 0.98 2.86 3.819(4) 167.1 1_455
C19 H32 Cl1 0.98 2.86 3.819(4) 167.1 1_455
C19 H32 Cl1 0.98 2.86 3.819(4) 167.1 1_455
C19 H32 Cl1 0.98 2.86 3.819(4) 167.1 1_455

loop_
_geom_torsion_atom_site_label_1
_geom_torsion_atom_site_label_2
_geom_torsion_atom_site_label_3
_geom_torsion_atom_site_label_4
_geom_torsion
N3 Si1 N1 Si3 -39.2(2)
N4 Si1 N1 Si3 40.5(2)
Au1 Si1 N1 Si3 -178.85(11)
N3 Si1 N1 Si2 136.45(14)
N4 Si1 N1 Si2 -143.85(14)
Au1 Si1 N1 Si2 -3.21(18)
C3 Si3 N1 Si1 113.8(2)
C5 Si3 N1 Si1 -4.9(3)
C4 Si3 N1 Si1 -123.3(2)
C3 Si3 N1 Si2 -61.7(2)
C5 Si3 N1 Si2 179.60(19)
C4 Si3 N1 Si2 61.2(2)
C23 Si2 N1 Si1 178.7(2)
C1 Si2 N1 Si1 61.1(2)
C2 Si2 N1 Si1 -61.5(2)
C23 Si2 N1 Si3 -5.3(3)
C1 Si2 N1 Si3 -122.9(2)
C2 Si2 N1 Si3 114.4(2)
N1 Si1 N3 C10 115.50(18)
N4 Si1 N3 C10 6.71(16)
Au1 Si1 N3 C10 -102.05(16)
N1 Si1 N3 C6 -80.9(3)
N4 Si1 N3 C6 170.3(3)
Au1 Si1 N3 C6 61.5(3)
C10 N3 C6 C9 -64.4(5)
Si1 N3 C6 C9 137.8(3)
C10 N3 C6 C8 59.6(4)
Si1 N3 C6 C8 -98.2(3)
C10 N3 C6 C7 176.9(3)
Si1 N3 C6 C7 19.1(4)
C6 N3 C10 N4 -173.7(3)
Si1 N3 C10 N4 -9.1(2)
C6 N3 C10 C11 5.2(5)
Si1 N3 C10 C11 169.7(3)
N4 C10 C11 C16 90.5(4)
N3 C10 C11 C16 -88.1(4)
N4 C10 C11 C12 -91.3(4)
N3 C10 C11 C12 90.1(4)
C16 C11 C12 C13 0.2(6)
C10 C11 C12 C13 -178.0(3)
C11 C12 C13 C14 0.3(6)
C12 C13 C14 C15 -0.1(7)
C13 C14 C15 C16 -0.6(7)
C12 C11 C16 C15 -0.9(6)
C10 C11 C16 C15 177.3(3)
C14 C15 C16 C11 1.0(7)
N3 C10 N4 C18 172.9(3)
C11 C10 N4 C18 -6.0(5)
N3 C10 N4 Si1 9.1(2)
C11 C10 N4 Si1 -169.8(3)
N1 Si1 N4 C10 -115.73(18)
N3 Si1 N4 C10 -6.77(16)
Au1 Si1 N4 C10 101.14(16)
N1 Si1 N4 C18 81.0(3)
N3 Si1 N4 C18 -170.0(3)
Au1 Si1 N4 C18 -62.1(3)
C10 N4 C18 C19 167.3(3)
Si1 N4 C18 C19 -35.7(4)
C10 N4 C18 C20 46.9(5)
Si1 N4 C18 C20 -156.0(3)
C10 N4 C18 C21 -75.5(4)
Si1 N4 C18 C21 81.5(4)
